data_4128472
loop_
_publ_author_name
'Hung, Kevin'
'Condakes, Matthew L.'
'Novaes, Luiz F. T.'
'Harwood, Stephen J.'
'Morikawa, Takahiro'
'Yang, Zhi'
'Maimone, Thomas J.'

_publ_section_title
;
 Development of a Terpene Feedstock-Based Oxidative Synthetic Approach to
 the Illicium Sesquiterpenes.
;
_journal_issue 7
_journal_name_full 'Journal of the American Chemical Society'
_journal_page_first 3083
_journal_page_last 3099
_journal_paper_doi 10.1021/jacs.8b12247
_journal_volume 141
_journal_year 2019
_chemical_absolute_configuration ad
_chemical_formula_moiety 'C15 H24 O3'
_chemical_formula_sum 'C15 H24 O3'
_chemical_formula_weight 252.34
_space_group_crystal_system monoclinic
_space_group_IT_number 4
_space_group_name_Hall 'P 2yb'
_space_group_name_H-M_alt 'P 1 21 1'
_atom_sites_solution_hydrogens mixed
_atom_sites_solution_primary dual
_audit_creation_date 2018-03-06
_audit_creation_method
;
Olex2 1.2-ac3
(compiled 2017.08.10 svn.r3458 for OlexSys, GUI svn.r5381)
;
_cell_angle_alpha 90
_cell_angle_beta 90.872(2)
_cell_angle_gamma 90
_cell_formula_units_Z 2
_cell_length_a 8.7529(2)
_cell_length_b 6.37230(10)
_cell_length_c 11.9743(2)
_cell_measurement_reflns_used 11013
_cell_measurement_temperature 100(2)
_cell_measurement_theta_max 78.4100
_cell_measurement_theta_min 5.0290
_cell_volume 667.80(2)
_computing_cell_refinement 'CrysAlisPro 1.171.39.45f (Rigaku OD, 2018)'
_computing_data_collection 'CrysAlisPro 1.171.39.45f (Rigaku OD, 2018)'
_computing_data_reduction 'CrysAlisPro 1.171.39.45f (Rigaku OD, 2018)'
_computing_molecular_graphics 'Olex2 (Dolomanov et al., 2009)'
_computing_publication_material 'Olex2 (Dolomanov et al., 2009)'
_computing_structure_refinement 'ShelXL (Sheldrick, 2015)'
_computing_structure_solution 'ShelXT (Sheldrick, 2015)'
_diffrn_ambient_temperature 100(2)
_diffrn_detector 'CCD plate'
_diffrn_detector_type 'Pilatus 200K'
_diffrn_measured_fraction_theta_full 1.000
_diffrn_measured_fraction_theta_max 0.989
_diffrn_measurement_details
;
List of Runs (angles in degrees, time in seconds):

  # Type    Start    End  Width  t~exp~   \w     \q     \k     \f   Frames
--------------------------------------------------------------------------
  1  \w   -111.00 -24.00   0.50    0.50    -- -100.00 102.00 -63.00  174
  2  \w   -176.00 -89.00   0.50    0.50    -- -100.00-102.00-166.00  174
  3  \w     30.00 111.00   0.50    0.50    --  106.00-102.00-166.00  162
  4  \w     83.00 178.00   0.50    0.50    --  106.00 102.00 -63.00  190
  5  \w    -15.00  31.00   0.50    0.50    --    0.00 -99.00  30.00   92
  6  \w    -15.00  31.00   0.50    0.50    --    0.00 -99.00 120.00   92
  7  \w    -15.00  31.00   0.50    0.50    --    0.00 -99.00-180.00   92
  8  \w    -15.00  31.00   0.50    0.50    --    0.00 -99.00   0.00   92
  9  \w    -20.00  45.00   0.50    0.50    --    0.00  77.00 -30.00  130
 10  \w    -20.00  45.00   0.50    0.50    --    0.00  77.00  90.00  130
 11  \w    -15.00  31.00   0.50    0.50    --    0.00 -99.00 -60.00   92
 12  \w   -176.00 -86.00   0.50    0.50    -- -100.00-111.00 -30.00  180
 13  \w   -169.00 -84.00   0.50    0.50    -- -100.00 -65.00 121.04  170
 14  \w    -72.00 -23.00   0.50    0.50    -- -100.00  30.00 -90.00   98
 15  \w   -120.00 -28.00   0.50    0.50    -- -100.00  77.00 -60.00  184
 16  \w   -175.00 -91.00   0.50    0.50    -- -100.00 -45.00-174.89  168
 17  \w   -112.00 -24.00   0.50    0.50    -- -100.00 111.00 120.00  176
 18  \w   -158.00 -43.00   0.50    0.50    -- -100.00 179.00 -60.00  230
 19  \w   -112.00 -24.00   0.50    0.50    -- -100.00 111.00 -60.00  176
 20  \w    -80.00 -25.00   0.50    0.50    -- -100.00  45.00 -90.00  110
 21  \w    -80.00 -25.00   0.50    0.50    -- -100.00  45.00 150.00  110
 22  \w   -158.00 -43.00   0.50    0.50    -- -100.00 179.00  60.00  230
 23  \w   -171.00 -87.00   0.50    0.50    -- -100.00 -58.00  98.69  168
 24  \w   -158.00 -43.00   0.50    0.50    -- -100.00 179.00-180.00  230
 25  \w     99.00 178.00   0.50    0.50    --  106.00  15.00  30.00  158
 26  \w     36.00 120.00   0.50    0.50    --  106.00 -61.00-180.00  168
 27  \w     29.00  66.00   0.50    0.50    --  106.00 -30.00 150.00   74
 28  \w     30.00 112.00   0.50    0.50    --  106.00-111.00-180.00  164
 29  \w     29.00 114.00   0.50    0.50    --  106.00   0.00   0.00  170
 30  \w     30.00 112.00   0.50    0.50    --  106.00-111.00  90.00  164
 31  \w     92.00 176.00   0.50    0.50    --  106.00  61.00  90.00  168
 32  \w     34.00 126.00   0.50    0.50    --  106.00 -77.00 -30.00  184
 33  \w     30.00 109.00   0.50    0.50    --  106.00 -94.00  90.00  158
 34  \w     34.00 126.00   0.50    0.50    --  106.00 -77.00-150.00  184
 35  \w     30.00 109.00   0.50    0.50    --  106.00 -94.00 -60.00  158
 36  \w     29.00  66.00   0.50    0.50    --  106.00 -30.00-120.00   74
 37  \w    -79.00   6.00   0.50    0.50    --    0.00 -19.00  30.00  170
 38  \w     -7.00  77.00   0.50    0.50    --    0.00  38.00  30.00  168
 39  \w    -77.00   8.00   0.50    0.50    --    0.00   0.00-150.00  170
 40  \w    -45.00  20.00   0.50    0.50    --    0.00 -77.00 150.00  130
 41  \w    -13.00  72.00   0.50    0.50    --    0.00  57.00-180.00  170
;
_diffrn_measurement_device 'four-circle diffractometer'
_diffrn_measurement_device_type 'ROD, Synergy Custom DW system, Pilatus 200K'
_diffrn_measurement_method '\w scans'
_diffrn_orient_matrix_type 'CrysAlisPro convention (1999,Acta A55,543-557)'
_diffrn_orient_matrix_UB_11 0.1602365000
_diffrn_orient_matrix_UB_12 -0.0997304000
_diffrn_orient_matrix_UB_13 -0.0018582000
_diffrn_orient_matrix_UB_21 -0.0671484000
_diffrn_orient_matrix_UB_22 -0.2091677000
_diffrn_orient_matrix_UB_23 0.0412696000
_diffrn_orient_matrix_UB_31 -0.0279430000
_diffrn_orient_matrix_UB_32 -0.0691132000
_diffrn_orient_matrix_UB_33 -0.1218704000
_diffrn_radiation_monochromator mirror
_diffrn_radiation_probe x-ray
_diffrn_radiation_type CuK\a
_diffrn_radiation_wavelength 1.54184
_diffrn_reflns_av_R_equivalents 0.0426
_diffrn_reflns_av_unetI/netI 0.0255
_diffrn_reflns_Laue_measured_fraction_full 1.000
_diffrn_reflns_Laue_measured_fraction_max 0.989
_diffrn_reflns_limit_h_max 10
_diffrn_reflns_limit_h_min -11
_diffrn_reflns_limit_k_max 7
_diffrn_reflns_limit_k_min -8
_diffrn_reflns_limit_l_max 12
_diffrn_reflns_limit_l_min -15
_diffrn_reflns_number 14264
_diffrn_reflns_point_group_measured_fraction_full 0.998
_diffrn_reflns_point_group_measured_fraction_max 0.971
_diffrn_reflns_theta_full 67.684
_diffrn_reflns_theta_max 79.004
_diffrn_reflns_theta_min 3.692
_diffrn_source 'Rotating-anode X-ray tube'
_diffrn_source_type 'Rigaku (Cu) X-ray Source'
_exptl_absorpt_coefficient_mu 0.682
_exptl_absorpt_correction_T_max 1.00000
_exptl_absorpt_correction_T_min 0.91475
_exptl_absorpt_correction_type multi-scan
_exptl_absorpt_process_details
;
CrysAlisPro 1.171.39.45f (Rigaku Oxford Diffraction, 2018)
Empirical absorption correction using spherical harmonics,
 implemented in SCALE3 ABSPACK scaling algorithm.
;
_exptl_crystal_colour colourless
_exptl_crystal_colour_primary colourless
_exptl_crystal_density_diffrn 1.255
_exptl_crystal_description block
_exptl_crystal_F_000 276
_exptl_crystal_size_max 0.1
_exptl_crystal_size_mid 0.08
_exptl_crystal_size_min 0.05
_refine_diff_density_max 0.165
_refine_diff_density_min -0.229
_refine_diff_density_rms 0.039
_refine_ls_abs_structure_details
;
 Flack x determined using 1161 quotients [(I+)-(I-)]/[(I+)+(I-)]
 (Parsons, Flack and Wagner, Acta Cryst. B69 (2013) 249-259).
;
_refine_ls_abs_structure_Flack 0.02(9)
_refine_ls_extinction_method none
_refine_ls_goodness_of_fit_ref 1.091
_refine_ls_hydrogen_treatment mixed
_refine_ls_matrix_type full
_refine_ls_number_parameters 173
_refine_ls_number_reflns 2801
_refine_ls_number_restraints 1
_refine_ls_restrained_S_all 1.091
_refine_ls_R_factor_all 0.0335
_refine_ls_R_factor_gt 0.0320
_refine_ls_shift/su_max 0.000
_refine_ls_shift/su_mean 0.000
_refine_ls_structure_factor_coef Fsqd
_refine_ls_weighting_details 'w=1/[\s^2^(Fo^2^)+(0.0376P)^2^+0.1723P] where P=(Fo^2^+2Fc^2^)/3'
_refine_ls_weighting_scheme calc
_refine_ls_wR_factor_gt 0.0816
_refine_ls_wR_factor_ref 0.0826
_reflns_Friedel_coverage 0.797
_reflns_Friedel_fraction_full 0.996
_reflns_Friedel_fraction_max 0.949
_reflns_number_gt 2694
_reflns_number_total 2801
_reflns_threshold_expression 'I > 2\s(I)'
_cod_data_source_file ja8b12247_si_014.cif
_cod_data_source_block kh_9_014_2
_cod_database_code 4128472
_shelx_shelxl_version_number 2017/1
_chemical_oxdiff_formula 'C15 O3 H24'
_shelx_space_group_comment
;
The symmetry employed for this shelxl refinement is uniquely defined
by the following loop, which should always be used as a source of
symmetry information in preference to the above space-group names.
They are only intended as comments.
;
_shelx_estimated_absorpt_t_max 0.967
_shelx_estimated_absorpt_t_min 0.935
_reflns_odcompleteness_completeness 100.00
_reflns_odcompleteness_iscentric 1
_reflns_odcompleteness_theta 74.33
_olex2_refinement_description
;
1. Fixed Uiso
 At 1.2 times of:
  All C(H) groups, All C(H,H) groups
 At 1.5 times of:
  All C(H,H,H) groups
2.a Ternary CH refined with riding coordinates:
 C8(H8), C11(H11), C9(H9), C2(H2A)
2.b Secondary CH2 refined with riding coordinates:
 C14(H14A,H14B), C4(H4A,H4B), C15(H15A,H15B), C7(H7A,H7B), C12(H12A,H12B),
 C3(H3A,H3B)
2.c Idealised Me refined as rotating group:
 C10(H10A,H10B,H10C), C1(H1A,H1B,H1C)
;
_olex2_submission_special_instructions 'No special instructions were received'
_oxdiff_exptl_absorpt_empirical_details
;
Empirical correction (ABSPACK) includes:
- Absorption correction using spherical harmonics
- Frame scaling
;
_oxdiff_exptl_absorpt_empirical_full_max 1.481
_oxdiff_exptl_absorpt_empirical_full_min 0.676

loop_
_space_group_symop_operation_xyz
'x, y, z'
'-x, y+1/2, -z'

loop_
_atom_site_label
_atom_site_type_symbol
_atom_site_fract_x
_atom_site_fract_y
_atom_site_fract_z
_atom_site_U_iso_or_equiv
_atom_site_adp_type
_atom_site_occupancy
_atom_site_site_symmetry_order
_atom_site_calc_flag
_atom_site_refinement_flags_posn
O1 O 0.34185(15) 0.2122(2) 0.22349(11) 0.0186(3) Uani 1 1 d .
O2 O 0.12790(16) 0.2058(2) 0.44643(11) 0.0206(3) Uani 1 1 d .
O3 O 0.07814(17) 0.7957(2) 0.39757(12) 0.0216(3) Uani 1 1 d .
C5 C 0.3600(2) 0.3964(3) 0.29290(15) 0.0153(4) Uani 1 1 d .
C14 C 0.0822(2) 0.3134(3) 0.34543(16) 0.0196(4) Uani 1 1 d .
H14A H -0.019028 0.379291 0.356010 0.023 Uiso 1 1 calc R
H14B H 0.072477 0.210793 0.283660 0.023 Uiso 1 1 calc R
C8 C 0.3279(2) 0.2965(3) 0.11226(15) 0.0191(4) Uani 1 1 d .
H8 H 0.334033 0.183123 0.054767 0.023 Uiso 1 1 calc R
C4 C 0.4732(2) 0.3506(3) 0.38890(17) 0.0209(4) Uani 1 1 d .
H4A H 0.482249 0.197738 0.402099 0.025 Uiso 1 1 calc R
H4B H 0.440280 0.419308 0.458698 0.025 Uiso 1 1 calc R
C15 C 0.2011(2) 0.6480(3) 0.40789(16) 0.0193(4) Uani 1 1 d .
H15A H 0.194960 0.576660 0.481137 0.023 Uiso 1 1 calc R
H15B H 0.299477 0.724399 0.405866 0.023 Uiso 1 1 calc R
C11 C 0.1685(2) 0.5832(3) 0.19763(15) 0.0167(4) Uani 1 1 d .
H11 H 0.071235 0.665568 0.194860 0.020 Uiso 1 1 calc R
C13 C 0.1978(2) 0.4816(3) 0.31436(15) 0.0163(4) Uani 1 1 d .
C10 C 0.0402(2) 0.2792(4) 0.07895(17) 0.0242(4) Uani 1 1 d .
H10A H 0.033427 0.243477 -0.000576 0.036 Uiso 1 1 calc GR
H10B H -0.053136 0.352163 0.100996 0.036 Uiso 1 1 calc GR
H10C H 0.052038 0.150501 0.123034 0.036 Uiso 1 1 calc GR
C9 C 0.1781(2) 0.4219(3) 0.09982(15) 0.0182(4) Uani 1 1 d .
H9 H 0.188857 0.507385 0.030347 0.022 Uiso 1 1 calc R
C6 C 0.4376(2) 0.5670(3) 0.21641(15) 0.0178(4) Uani 1 1 d .
C7 C 0.4674(2) 0.4389(3) 0.10921(16) 0.0204(4) Uani 1 1 d .
H7A H 0.467675 0.528574 0.041697 0.025 Uiso 1 1 calc R
H7B H 0.564079 0.358566 0.114403 0.025 Uiso 1 1 calc R
C12 C 0.3098(2) 0.7245(3) 0.18830(16) 0.0191(4) Uani 1 1 d .
H12A H 0.307536 0.841300 0.242759 0.023 Uiso 1 1 calc R
H12B H 0.320023 0.782061 0.111985 0.023 Uiso 1 1 calc R
C2 C 0.5797(2) 0.6394(4) 0.28309(17) 0.0227(4) Uani 1 1 d .
H2A H 0.545693 0.747341 0.337962 0.027 Uiso 1 1 calc R
C3 C 0.6253(2) 0.4424(4) 0.34939(18) 0.0257(5) Uani 1 1 d .
H3A H 0.692211 0.479232 0.413838 0.031 Uiso 1 1 calc R
H3B H 0.679449 0.341164 0.301395 0.031 Uiso 1 1 calc R
C1 C 0.7065(3) 0.7372(4) 0.21416(19) 0.0324(5) Uani 1 1 d .
H1A H 0.743376 0.634261 0.160095 0.049 Uiso 1 1 calc GR
H1B H 0.790916 0.779958 0.263787 0.049 Uiso 1 1 calc GR
H1C H 0.666469 0.860338 0.174319 0.049 Uiso 1 1 calc GR
H3 H -0.002(4) 0.760(6) 0.443(3) 0.053(9) Uiso 1 1 d .
H2 H 0.123(4) 0.076(6) 0.431(3) 0.050(9) Uiso 1 1 d .

loop_
_atom_site_aniso_label
_atom_site_aniso_U_11
_atom_site_aniso_U_22
_atom_site_aniso_U_33
_atom_site_aniso_U_23
_atom_site_aniso_U_13
_atom_site_aniso_U_12
O1 0.0233(7) 0.0136(6) 0.0188(6) -0.0016(6) -0.0015(5) 0.0016(5)
O2 0.0245(7) 0.0184(7) 0.0190(7) 0.0042(6) 0.0015(5) -0.0007(6)
O3 0.0247(7) 0.0185(7) 0.0219(7) -0.0003(6) 0.0050(6) 0.0037(6)
C5 0.0179(8) 0.0127(8) 0.0153(8) -0.0008(7) 0.0001(7) 0.0003(7)
C14 0.0186(9) 0.0208(10) 0.0192(9) 0.0023(8) -0.0007(7) -0.0011(8)
C8 0.0243(10) 0.0174(9) 0.0156(9) -0.0029(8) 0.0014(7) -0.0005(8)
C4 0.0217(9) 0.0209(11) 0.0201(9) 0.0021(8) -0.0029(7) 0.0016(8)
C15 0.0208(9) 0.0194(9) 0.0178(9) -0.0014(8) -0.0002(7) 0.0023(8)
C11 0.0187(9) 0.0158(9) 0.0157(9) 0.0009(7) -0.0008(7) 0.0022(7)
C13 0.0185(9) 0.0154(9) 0.0151(9) 0.0000(7) -0.0009(6) 0.0000(7)
C10 0.0250(10) 0.0270(11) 0.0204(10) -0.0034(8) -0.0048(8) -0.0030(8)
C9 0.0215(9) 0.0190(10) 0.0141(8) 0.0009(8) -0.0015(7) 0.0007(7)
C6 0.0192(9) 0.0177(9) 0.0165(9) -0.0005(7) 0.0001(7) -0.0021(7)
C7 0.0192(9) 0.0240(11) 0.0183(9) -0.0001(8) 0.0031(7) 0.0009(8)
C12 0.0243(9) 0.0157(9) 0.0172(9) 0.0017(7) 0.0000(7) -0.0008(8)
C2 0.0199(9) 0.0263(11) 0.0220(10) -0.0015(8) -0.0014(7) -0.0049(8)
C3 0.0188(10) 0.0342(13) 0.0240(10) 0.0012(9) -0.0031(7) -0.0002(9)
C1 0.0254(10) 0.0406(14) 0.0311(11) 0.0029(10) -0.0004(9) -0.0117(10)

loop_
_atom_type_symbol
_atom_type_description
_atom_type_scat_dispersion_real
_atom_type_scat_dispersion_imag
_atom_type_scat_source
C C 0.0181 0.0091 'International Tables Vol C Tables 4.2.6.8 and 6.1.1.4'
H H 0.0000 0.0000 'International Tables Vol C Tables 4.2.6.8 and 6.1.1.4'
O O 0.0492 0.0322 'International Tables Vol C Tables 4.2.6.8 and 6.1.1.4'

loop_
_geom_angle_atom_site_label_1
_geom_angle_atom_site_label_2
_geom_angle_atom_site_label_3
_geom_angle
C8 O1 C5 103.66(14)
C14 O2 H2 105(2)
C15 O3 H3 112(2)
O1 C5 C4 109.93(15)
O1 C5 C13 106.71(14)
O1 C5 C6 105.65(14)
C4 C5 C13 121.77(15)
C4 C5 C6 106.66(15)
C13 C5 C6 104.98(15)
O2 C14 H14A 109.4
O2 C14 H14B 109.4
O2 C14 C13 111.25(15)
H14A C14 H14B 108.0
C13 C14 H14A 109.4
C13 C14 H14B 109.4
O1 C8 H8 111.3
O1 C8 C9 110.06(15)
O1 C8 C7 100.83(15)
C9 C8 H8 111.3
C7 C8 H8 111.3
C7 C8 C9 111.74(17)
C5 C4 H4A 110.9
C5 C4 H4B 110.9
C5 C4 C3 104.45(16)
H4A C4 H4B 108.9
C3 C4 H4A 110.9
C3 C4 H4B 110.9
O3 C15 H15A 109.1
O3 C15 H15B 109.1
O3 C15 C13 112.52(15)
H15A C15 H15B 107.8
C13 C15 H15A 109.1
C13 C15 H15B 109.1
C13 C11 H11 112.1
C13 C11 C9 112.91(15)
C9 C11 H11 112.1
C12 C11 H11 112.1
C12 C11 C13 100.79(14)
C12 C11 C9 106.18(15)
C5 C13 C11 97.81(14)
C14 C13 C5 114.13(16)
C14 C13 C15 108.14(15)
C14 C13 C11 114.23(15)
C15 C13 C5 110.80(15)
C15 C13 C11 111.52(16)
H10A C10 H10B 109.5
H10A C10 H10C 109.5
H10B C10 H10C 109.5
C9 C10 H10A 109.5
C9 C10 H10B 109.5
C9 C10 H10C 109.5
C8 C9 C11 108.93(15)
C8 C9 H9 105.8
C11 C9 H9 105.8
C10 C9 C8 112.08(17)
C10 C9 C11 117.57(16)
C10 C9 H9 105.8
C7 C6 C5 101.36(15)
C12 C6 C5 104.97(15)
C12 C6 C7 107.12(15)
C12 C6 C2 119.89(18)
C2 C6 C5 104.86(15)
C2 C6 C7 116.33(17)
C8 C7 C6 98.58(15)
C8 C7 H7A 112.1
C8 C7 H7B 112.1
C6 C7 H7A 112.1
C6 C7 H7B 112.1
H7A C7 H7B 109.7
C11 C12 C6 100.71(16)
C11 C12 H12A 111.6
C11 C12 H12B 111.6
C6 C12 H12A 111.6
C6 C12 H12B 111.6
H12A C12 H12B 109.4
C6 C2 H2A 107.5
C3 C2 C6 103.01(17)
C3 C2 H2A 107.5
C1 C2 C6 115.49(17)
C1 C2 H2A 107.5
C1 C2 C3 115.40(18)
C4 C3 H3A 110.8
C4 C3 H3B 110.8
C2 C3 C4 104.56(16)
C2 C3 H3A 110.8
C2 C3 H3B 110.8
H3A C3 H3B 108.9
C2 C1 H1A 109.5
C2 C1 H1B 109.5
C2 C1 H1C 109.5
H1A C1 H1B 109.5
H1A C1 H1C 109.5
H1B C1 H1C 109.5

loop_
_geom_bond_atom_site_label_1
_geom_bond_atom_site_label_2
_geom_bond_distance
O1 C5 1.445(2)
O1 C8 1.440(2)
O2 C14 1.442(2)
O2 H2 0.85(4)
O3 C15 1.433(2)
O3 H3 0.92(4)
C5 C4 1.534(3)
C5 C13 1.546(3)
C5 C6 1.582(3)
C14 H14A 0.9900
C14 H14B 0.9900
C14 C13 1.524(3)
C8 H8 1.0000
C8 C9 1.541(3)
C8 C7 1.522(3)
C4 H4A 0.9900
C4 H4B 0.9900
C4 C3 1.536(3)
C15 H15A 0.9900
C15 H15B 0.9900
C15 C13 1.542(3)
C11 H11 1.0000
C11 C13 1.558(2)
C11 C9 1.562(3)
C11 C12 1.535(3)
C10 H10A 0.9800
C10 H10B 0.9800
C10 H10C 0.9800
C10 C9 1.528(3)
C9 H9 1.0000
C6 C7 1.547(3)
C6 C12 1.536(3)
C6 C2 1.539(3)
C7 H7A 0.9900
C7 H7B 0.9900
C12 H12A 0.9900
C12 H12B 0.9900
C2 H2A 1.0000
C2 C3 1.534(3)
C2 C1 1.526(3)
C3 H3A 0.9900
C3 H3B 0.9900
C1 H1A 0.9800
C1 H1B 0.9800
C1 H1C 0.9800
